data_2021104
loop_
_publ_author_name
'Minyaev, Mikhail E.'
'Nifant'ev, Ilya E.'
'Shlyakhtin, Andrey V.'
'Ivchenko, Pavel V.'
'Lyssenko, Konstantin A.'

_publ_section_title
;
 Phenoxide and alkoxide complexes of Mg, Al and Zn, and their use for the
 ring-opening polymerization of \e-caprolactone with initiators of
 different natures
;
_journal_coeditor_code LG3221
_journal_issue 5
_journal_name_full 'Acta Crystallographica Section C'
_journal_page_first 548
_journal_page_last 557
_journal_paper_doi 10.1107/S2053229618005090
_journal_volume 74
_journal_year 2018
_chemical_formula_iupac '[Al2 (C H3)2 (C4 H7 O3)2 (C15 H23 O)2]'
_chemical_formula_moiety 'C40 H66 Al2 O8'
_chemical_formula_sum 'C40 H66 Al2 O8'
_chemical_formula_weight 728.88
_chemical_name_systematic
;
Bis(2,6-di-<i>tert</i>-butyl-4-methylphenolato-\k<i>O</i>)bis(\m~2~-ethyl
glycolato-\k^2^<i>O</i>,<i>O</i>':\k<i>O</i>)dimethyldialuminium
;
_space_group_crystal_system monoclinic
_space_group_IT_number 15
_space_group_name_Hall '-C 2yc'
_space_group_name_H-M_alt 'C 1 2/c 1'
_symmetry_space_group_name_Hall '-C 2yc'
_symmetry_space_group_name_H-M 'C 1 2/c 1'
_atom_sites_solution_hydrogens geom
_atom_sites_solution_primary direct
_atom_sites_solution_secondary difmap
_audit_creation_method SHELXL-2017/1
_cell_angle_alpha 90
_cell_angle_beta 118.401(2)
_cell_angle_gamma 90
_cell_formula_units_Z 4
_cell_length_a 27.7603(18)
_cell_length_b 9.0454(6)
_cell_length_c 18.4921(13)
_cell_measurement_reflns_used 2951
_cell_measurement_temperature 120(2)
_cell_measurement_theta_max 22.86
_cell_measurement_theta_min 2.253
_cell_volume 4084.5(5)
_computing_cell_refinement
;
SAINT (Bruker, 2008)
;
_computing_data_collection
;
APEX2 (Bruker, 2008)
;
_computing_data_reduction
;
SAINT (Bruker, 2008)
;
_computing_molecular_graphics
;
SHELXTL (Sheldrick, 2008)
;
_computing_publication_material
;
SHELXTL (Sheldrick, 2008)
;
_computing_structure_refinement
;
SHELXL2017 (Sheldrick, 2015b)
;
_computing_structure_solution
;
SHELXT (Sheldrick, 2015a)
;
_diffrn_ambient_temperature 120(2)
_diffrn_measured_fraction_theta_full 1.000
_diffrn_measured_fraction_theta_max 0.988
_diffrn_measurement_device_type 'Bruker SMART APEXII'
_diffrn_measurement_method '\w scans'
_diffrn_radiation_monochromator graphite
_diffrn_radiation_source 'fine-focus sealed tube'
_diffrn_radiation_type MoK\a
_diffrn_radiation_wavelength 0.71073
_diffrn_reflns_av_R_equivalents 0.0436
_diffrn_reflns_limit_h_max 38
_diffrn_reflns_limit_h_min -38
_diffrn_reflns_limit_k_max 12
_diffrn_reflns_limit_k_min -11
_diffrn_reflns_limit_l_max 26
_diffrn_reflns_limit_l_min -26
_diffrn_reflns_number 17279
_diffrn_reflns_theta_full 25.242
_diffrn_reflns_theta_max 29.999
_diffrn_reflns_theta_min 1.668
_exptl_absorpt_coefficient_mu 0.119
_exptl_absorpt_correction_T_max 0.979
_exptl_absorpt_correction_T_min 0.952
_exptl_absorpt_correction_type multi-scan
_exptl_absorpt_process_details
;
(SADABS; Bruker, 2008)
;
_exptl_crystal_colour colourless
_exptl_crystal_density_diffrn 1.185
_exptl_crystal_density_method 'not measured'
_exptl_crystal_description prism
_exptl_crystal_F_000 1584
_exptl_crystal_size_max 0.453
_exptl_crystal_size_mid 0.326
_exptl_crystal_size_min 0.231
_refine_diff_density_max 0.377
_refine_diff_density_min -0.255
_refine_ls_extinction_method none
_refine_ls_goodness_of_fit_ref 1.014
_refine_ls_hydrogen_treatment constr
_refine_ls_matrix_type full
_refine_ls_number_parameters 241
_refine_ls_number_reflns 5888
_refine_ls_number_restraints 2
_refine_ls_restrained_S_all 1.014
_refine_ls_R_factor_all 0.0678
_refine_ls_R_factor_gt 0.0431
_refine_ls_shift/su_max 0.001
_refine_ls_shift/su_mean 0.000
_refine_ls_structure_factor_coef Fsqd
_refine_ls_weighting_details 'w=1/[\s^2^(Fo^2^)+(0.0471P)^2^+1.4031P] where P=(Fo^2^+2Fc^2^)/3'
_refine_ls_weighting_scheme calc
_refine_ls_wR_factor_gt 0.0974
_refine_ls_wR_factor_ref 0.1092
_reflns_number_gt 4280
_reflns_number_total 5888
_reflns_threshold_expression 'I > 2\s(I)'
_cod_data_source_file lg3221sup1.cif
_cod_data_source_block Al
_cod_database_code 2021104
_shelx_space_group_comment
;
The symmetry employed for this shelxl refinement is uniquely defined
by the following loop, which should always be used as a source of
symmetry information in preference to the above space-group names.
They are only intended as comments.
;
_shelx_estimated_absorpt_t_min 0.948
_shelx_estimated_absorpt_t_max 0.973

loop_
_space_group_symop_operation_xyz
'x, y, z'
'-x, y, -z+1/2'
'x+1/2, y+1/2, z'
'-x+1/2, y+1/2, -z+1/2'
'-x, -y, -z'
'x, -y, z-1/2'
'-x+1/2, -y+1/2, -z'
'x+1/2, -y+1/2, z-1/2'

loop_
_atom_site_type_symbol
_atom_site_label
_atom_site_fract_x
_atom_site_fract_y
_atom_site_fract_z
_atom_site_U_iso_or_equiv
_atom_site_adp_type
_atom_site_calc_flag
_atom_site_occupancy
_atom_site_disorder_assembly
_atom_site_disorder_group
Al Al1 0.52396(2) 0.49783(4) 0.59287(2) 0.01347(10) Uani d 1 . .
O O1 0.58936(4) 0.57141(10) 0.64910(5) 0.0164(2) Uani d 1 . .
O O2 0.46750(4) 0.57743(10) 0.49676(5) 0.0151(2) Uani d 1 . .
O O3 0.48690(4) 0.64788(10) 0.63980(6) 0.0169(2) Uani d 1 . .
O O4 0.41062(4) 0.78867(11) 0.59554(6) 0.0229(2) Uani d 1 . .
C C1 0.63404(5) 0.64108(15) 0.70838(8) 0.0146(3) Uani d 1 . .
C C2 0.66644(5) 0.57495(15) 0.78707(8) 0.0164(3) Uani d 1 . .
C C3 0.70907(6) 0.65760(17) 0.84722(8) 0.0205(3) Uani d 1 . .
H H3 0.730221 0.614559 0.899955 0.025 Uiso calc 1 . .
C C4 0.72213(6) 0.79915(17) 0.83398(9) 0.0233(3) Uani d 1 . .
C C5 0.69288(6) 0.85627(16) 0.75536(9) 0.0205(3) Uani d 1 . .
H H5 0.702450 0.951493 0.744585 0.025 Uiso calc 1 . .
C C6 0.65003(5) 0.78074(15) 0.69116(8) 0.0156(3) Uani d 1 . .
C C7 0.65550(6) 0.41836(16) 0.80846(8) 0.0179(3) Uani d 1 . .
C C8 0.70114(6) 0.36203(18) 0.89178(9) 0.0266(3) Uani d 1 . .
H H8A 0.703113 0.425557 0.936034 0.040 Uiso calc 1 . .
H H8B 0.736317 0.364380 0.891394 0.040 Uiso calc 1 . .
H H8C 0.692988 0.260392 0.900811 0.040 Uiso calc 1 . .
C C9 0.60306(6) 0.42132(16) 0.81670(9) 0.0206(3) Uani d 1 . .
H H9A 0.609703 0.477344 0.865951 0.031 Uiso calc 1 . .
H H9B 0.592379 0.319949 0.821353 0.031 Uiso calc 1 . .
H H9C 0.573609 0.468568 0.768073 0.031 Uiso calc 1 . .
C C10 0.65328(6) 0.30585(16) 0.74445(9) 0.0222(3) Uani d 1 . .
H H10A 0.625122 0.335929 0.689566 0.033 Uiso calc 1 . .
H H10B 0.644335 0.207847 0.757327 0.033 Uiso calc 1 . .
H H10C 0.688953 0.302183 0.745727 0.033 Uiso calc 1 . .
C C11 0.76733(7) 0.8872(2) 0.90157(10) 0.0372(4) Uani d 1 . .
H H11A 0.790264 0.932574 0.880541 0.056 Uiso calc 1 . .
H H11B 0.789768 0.821523 0.947554 0.056 Uiso calc 1 . .
H H11C 0.751291 0.964741 0.920487 0.056 Uiso calc 1 . .
C C12 0.62410(5) 0.84599(15) 0.60395(8) 0.0164(3) Uani d 1 . .
C C13 0.63168(6) 0.73537(16) 0.54693(9) 0.0208(3) Uani d 1 . .
H H13A 0.670714 0.713229 0.568907 0.031 Uiso calc 1 . .
H H13B 0.617398 0.778428 0.491908 0.031 Uiso calc 1 . .
H H13C 0.611766 0.644021 0.543668 0.031 Uiso calc 1 . .
C C14 0.56325(6) 0.88516(16) 0.57183(9) 0.0211(3) Uani d 1 . .
H H14A 0.559824 0.954720 0.609761 0.032 Uiso calc 1 . .
H H14B 0.542571 0.795027 0.567969 0.032 Uiso calc 1 . .
H H14C 0.548682 0.930639 0.517341 0.032 Uiso calc 1 . .
C C15 0.65253(6) 0.98974(16) 0.60022(9) 0.0219(3) Uani d 1 . .
H H15A 0.691772 0.971407 0.621750 0.033 Uiso calc 1 . .
H H15B 0.647243 1.065972 0.633453 0.033 Uiso calc 1 . .
H H15C 0.636656 1.023360 0.543071 0.033 Uiso calc 1 . .
C C16 0.42867(6) 0.67499(16) 0.49679(8) 0.0189(3) Uani d 1 . .
H H16A 0.391624 0.630792 0.467989 0.023 Uiso calc 1 . .
H H16B 0.428591 0.768402 0.468831 0.023 Uiso calc 1 . .
C C17 0.44477(6) 0.70329(15) 0.58536(8) 0.0161(3) Uani d 1 . .
C C18 0.42100(7) 0.82978(17) 0.67865(9) 0.0246(3) Uani d 1 . .
H H18A 0.459220 0.805670 0.719373 0.030 Uiso calc 0.507(11) A 1
H H18B 0.396043 0.774907 0.693375 0.030 Uiso calc 0.507(11) A 1
H H18C 0.452035 0.771644 0.720262 0.030 Uiso calc 0.493(11) A 2
H H18D 0.388227 0.809136 0.685095 0.030 Uiso calc 0.493(11) A 2
C C19A 0.4114(4) 0.9914(3) 0.6784(6) 0.0405(13) Uani d 0.507(11) A 1
H H19A 0.373527 1.013964 0.637527 0.061 Uiso calc 0.507(11) A 1
H H19B 0.436603 1.044514 0.664441 0.061 Uiso calc 0.507(11) A 1
H H19C 0.417565 1.022211 0.732935 0.061 Uiso calc 0.507(11) A 1
C C19B 0.4341(4) 0.9899(3) 0.6902(6) 0.0405(13) Uani d 0.493(11) A 2
H H19D 0.467249 1.008774 0.685387 0.061 Uiso calc 0.493(11) A 2
H H19E 0.440261 1.020433 0.744773 0.061 Uiso calc 0.493(11) A 2
H H19F 0.403506 1.046356 0.648010 0.061 Uiso calc 0.493(11) A 2
C C20 0.50529(6) 0.31617(16) 0.63137(8) 0.0199(3) Uani d 1 . .
H H20A 0.535333 0.244992 0.648051 0.030 Uiso calc 1 . .
H H20B 0.471782 0.273806 0.586922 0.030 Uiso calc 1 . .
H H20C 0.499409 0.338694 0.678420 0.030 Uiso calc 1 . .

loop_
_atom_site_aniso_label
_atom_site_aniso_U_11
_atom_site_aniso_U_22
_atom_site_aniso_U_33
_atom_site_aniso_U_12
_atom_site_aniso_U_13
_atom_site_aniso_U_23
Al1 0.0137(2) 0.0133(2) 0.01195(18) -0.00072(17) 0.00492(15) -0.00090(15)
O1 0.0142(5) 0.0168(5) 0.0144(4) -0.0032(4) 0.0038(4) -0.0020(4)
O2 0.0148(5) 0.0155(5) 0.0138(4) 0.0033(4) 0.0059(4) -0.0006(4)
O3 0.0181(5) 0.0168(5) 0.0149(4) 0.0010(4) 0.0071(4) -0.0009(4)
O4 0.0284(6) 0.0231(6) 0.0186(5) 0.0104(5) 0.0123(4) 0.0005(4)
C1 0.0113(6) 0.0166(7) 0.0145(6) 0.0000(5) 0.0050(5) -0.0036(5)
C2 0.0141(6) 0.0176(7) 0.0170(6) 0.0016(6) 0.0070(5) -0.0010(5)
C3 0.0157(7) 0.0245(8) 0.0154(6) 0.0026(6) 0.0027(5) 0.0009(6)
C4 0.0172(7) 0.0246(8) 0.0212(7) -0.0040(6) 0.0036(6) -0.0052(6)
C5 0.0171(7) 0.0160(7) 0.0244(7) -0.0031(6) 0.0067(6) -0.0024(6)
C6 0.0129(6) 0.0157(7) 0.0168(6) 0.0005(5) 0.0059(5) -0.0020(5)
C7 0.0174(7) 0.0180(7) 0.0158(6) 0.0016(6) 0.0060(5) 0.0016(5)
C8 0.0247(8) 0.0273(8) 0.0211(7) 0.0003(7) 0.0054(6) 0.0060(6)
C9 0.0235(7) 0.0200(7) 0.0201(7) -0.0003(6) 0.0118(6) 0.0004(6)
C10 0.0267(8) 0.0170(7) 0.0237(7) 0.0050(6) 0.0128(6) 0.0022(6)
C11 0.0293(9) 0.0354(10) 0.0276(9) -0.0107(8) -0.0022(7) -0.0058(7)
C12 0.0158(6) 0.0146(6) 0.0176(6) 0.0002(5) 0.0071(5) 0.0009(5)
C13 0.0247(8) 0.0189(7) 0.0204(7) 0.0007(6) 0.0120(6) 0.0006(6)
C14 0.0187(7) 0.0192(7) 0.0228(7) 0.0020(6) 0.0077(6) 0.0028(6)
C15 0.0223(7) 0.0176(7) 0.0247(7) -0.0008(6) 0.0103(6) 0.0021(6)
C16 0.0180(7) 0.0205(7) 0.0156(6) 0.0062(6) 0.0061(5) -0.0008(5)
C17 0.0181(7) 0.0130(7) 0.0184(6) -0.0007(5) 0.0098(6) -0.0002(5)
C18 0.0355(9) 0.0243(8) 0.0192(7) 0.0064(7) 0.0172(7) 0.0003(6)
C19A 0.062(4) 0.0270(11) 0.034(2) -0.0032(16) 0.023(4) -0.0066(10)
C19B 0.062(4) 0.0270(11) 0.034(2) -0.0032(16) 0.023(4) -0.0066(10)
C20 0.0219(7) 0.0190(7) 0.0161(6) -0.0032(6) 0.0067(6) 0.0006(5)

loop_
_atom_type_symbol
_atom_type_description
_atom_type_scat_dispersion_real
_atom_type_scat_dispersion_imag
_atom_type_scat_source
C C 0.0033 0.0016 'International Tables Vol C Tables 4.2.6.8 and 6.1.1.4'
H H 0.0000 0.0000 'International Tables Vol C Tables 4.2.6.8 and 6.1.1.4'
O O 0.0106 0.0060 'International Tables Vol C Tables 4.2.6.8 and 6.1.1.4'
Al Al 0.0645 0.0514 'International Tables Vol C Tables 4.2.6.8 and 6.1.1.4'

loop_
_geom_angle_atom_site_label_1
_geom_angle_atom_site_label_2
_geom_angle_atom_site_label_3
_geom_angle_site_symmetry_1
_geom_angle_site_symmetry_3
_geom_angle
_geom_angle_publ_flag
Al1 O2 Al1 . 5_666 107.13(5) y
O2 Al1 O2 . 5_666 72.87(5) y
O2 Al1 O3 . . 77.98(4) y
O2 Al1 O3 5_666 . 150.25(4) y
O1 Al1 C20 . . 119.07(6) y
O1 Al1 O2 . . 125.92(5) ?
O1 Al1 O2 . 5_666 97.48(5) ?
O2 Al1 C20 . . 115.01(6) ?
O2 Al1 C20 5_666 . 100.39(5) ?
O1 Al1 O3 . . 94.70(4) ?
C20 Al1 O3 . . 97.16(5) ?
C1 O1 Al1 . . 162.41(9) ?
C16 O2 Al1 . . 122.92(8) ?
C16 O2 Al1 . 5_666 129.95(8) ?
C17 O3 Al1 . . 112.54(8) ?
C17 O4 C18 . . 120.40(11) ?
O1 C1 C6 . . 119.55(12) ?
O1 C1 C2 . . 121.26(12) ?
C6 C1 C2 . . 119.15(12) ?
C3 C2 C1 . . 118.20(13) ?
C3 C2 C7 . . 118.99(12) ?
C1 C2 C7 . . 122.80(12) ?
C4 C3 C2 . . 123.32(13) ?
C4 C3 H3 . . 118.3 ?
C2 C3 H3 . . 118.3 ?
C3 C4 C5 . . 117.31(13) ?
C3 C4 C11 . . 121.75(14) ?
C5 C4 C11 . . 120.92(14) ?
C4 C5 C6 . . 123.19(14) ?
C4 C5 H5 . . 118.4 ?
C6 C5 H5 . . 118.4 ?
C5 C6 C1 . . 118.30(12) ?
C5 C6 C12 . . 119.26(12) ?
C1 C6 C12 . . 122.34(12) ?
C9 C7 C2 . . 108.78(11) ?
C9 C7 C10 . . 113.26(12) ?
C2 C7 C10 . . 110.57(11) ?
C9 C7 C8 . . 105.89(11) ?
C2 C7 C8 . . 113.06(12) ?
C10 C7 C8 . . 105.25(12) ?
C7 C8 H8A . . 109.5 ?
C7 C8 H8B . . 109.5 ?
H8A C8 H8B . . 109.5 ?
C7 C8 H8C . . 109.5 ?
H8A C8 H8C . . 109.5 ?
H8B C8 H8C . . 109.5 ?
C7 C9 H9A . . 109.5 ?
C7 C9 H9B . . 109.5 ?
H9A C9 H9B . . 109.5 ?
C7 C9 H9C . . 109.5 ?
H9A C9 H9C . . 109.5 ?
H9B C9 H9C . . 109.5 ?
C7 C10 H10A . . 109.5 ?
C7 C10 H10B . . 109.5 ?
H10A C10 H10B . . 109.5 ?
C7 C10 H10C . . 109.5 ?
H10A C10 H10C . . 109.5 ?
H10B C10 H10C . . 109.5 ?
C4 C11 H11A . . 109.5 ?
C4 C11 H11B . . 109.5 ?
H11A C11 H11B . . 109.5 ?
C4 C11 H11C . . 109.5 ?
H11A C11 H11C . . 109.5 ?
H11B C11 H11C . . 109.5 ?
C6 C12 C13 . . 108.71(11) ?
C6 C12 C15 . . 112.16(11) ?
C13 C12 C15 . . 106.16(11) ?
C6 C12 C14 . . 111.90(11) ?
C13 C12 C14 . . 111.55(12) ?
C15 C12 C14 . . 106.24(11) ?
C12 C13 H13A . . 109.5 ?
C12 C13 H13B . . 109.5 ?
H13A C13 H13B . . 109.5 ?
C12 C13 H13C . . 109.5 ?
H13A C13 H13C . . 109.5 ?
H13B C13 H13C . . 109.5 ?
C12 C14 H14A . . 109.5 ?
C12 C14 H14B . . 109.5 ?
H14A C14 H14B . . 109.5 ?
C12 C14 H14C . . 109.5 ?
H14A C14 H14C . . 109.5 ?
H14B C14 H14C . . 109.5 ?
C12 C15 H15A . . 109.5 ?
C12 C15 H15B . . 109.5 ?
H15A C15 H15B . . 109.5 ?
C12 C15 H15C . . 109.5 ?
H15A C15 H15C . . 109.5 ?
H15B C15 H15C . . 109.5 ?
O2 C16 C17 . . 106.24(11) ?
O2 C16 H16A . . 110.5 ?
C17 C16 H16A . . 110.5 ?
O2 C16 H16B . . 110.5 ?
C17 C16 H16B . . 110.5 ?
H16A C16 H16B . . 108.7 ?
O3 C17 O4 . . 126.66(12) ?
O3 C17 C16 . . 119.83(12) ?
O4 C17 C16 . . 113.51(12) ?
O4 C18 C19B . . 108.0(4) ?
O4 C18 C19A . . 107.4(4) ?
O4 C18 H18A . . 110.2 ?
C19A C18 H18A . . 110.2 ?
O4 C18 H18B . . 110.2 ?
C19A C18 H18B . . 110.2 ?
H18A C18 H18B . . 108.5 ?
O4 C18 H18C . . 110.1 ?
C19B C18 H18C . . 110.1 ?
O4 C18 H18D . . 110.1 ?
C19B C18 H18D . . 110.1 ?
H18C C18 H18D . . 108.4 ?
C18 C19A H19A . . 109.5 ?
C18 C19A H19B . . 109.5 ?
H19A C19A H19B . . 109.5 ?
C18 C19A H19C . . 109.5 ?
H19A C19A H19C . . 109.5 ?
H19B C19A H19C . . 109.5 ?
C18 C19B H19D . . 109.5 ?
C18 C19B H19E . . 109.5 ?
H19D C19B H19E . . 109.5 ?
C18 C19B H19F . . 109.5 ?
H19D C19B H19F . . 109.5 ?
H19E C19B H19F . . 109.5 ?
Al1 C20 H20A . . 109.5 ?
Al1 C20 H20B . . 109.5 ?
H20A C20 H20B . . 109.5 ?
Al1 C20 H20C . . 109.5 ?
H20A C20 H20C . . 109.5 ?
H20B C20 H20C . . 109.5 ?

loop_
_geom_bond_atom_site_label_1
_geom_bond_atom_site_label_2
_geom_bond_site_symmetry_2
_geom_bond_distance
_geom_bond_publ_flag
Al1 O1 . 1.7390(10) y
Al1 O2 . 1.8665(10) y
Al1 O2 5_666 1.9080(10) y
Al1 C20 . 1.9562(14) y
Al1 O3 . 2.1219(10) y
O1 C1 . 1.3580(16) ?
O2 C16 . 1.3932(16) ?
O3 C17 . 1.2298(16) ?
O4 C17 . 1.3040(16) ?
O4 C18 . 1.4705(16) ?
C1 C6 . 1.4243(19) ?
C1 C2 . 1.4280(18) ?
C2 C3 . 1.394(2) ?
C2 C7 . 1.539(2) ?
C3 C4 . 1.384(2) ?
C3 H3 . 0.9500 ?
C4 C5 . 1.385(2) ?
C4 C11 . 1.510(2) ?
C5 C6 . 1.3957(19) ?
C5 H5 . 0.9500 ?
C6 C12 . 1.5371(18) ?
C7 C9 . 1.534(2) ?
C7 C10 . 1.5397(19) ?
C7 C8 . 1.5433(19) ?
C8 H8A . 0.9800 ?
C8 H8B . 0.9800 ?
C8 H8C . 0.9800 ?
C9 H9A . 0.9800 ?
C9 H9B . 0.9800 ?
C9 H9C . 0.9800 ?
C10 H10A . 0.9800 ?
C10 H10B . 0.9800 ?
C10 H10C . 0.9800 ?
C11 H11A . 0.9800 ?
C11 H11B . 0.9800 ?
C11 H11C . 0.9800 ?
C12 C13 . 1.5390(19) ?
C12 C15 . 1.5395(19) ?
C12 C14 . 1.5418(19) ?
C13 H13A . 0.9800 ?
C13 H13B . 0.9800 ?
C13 H13C . 0.9800 ?
C14 H14A . 0.9800 ?
C14 H14B . 0.9800 ?
C14 H14C . 0.9800 ?
C15 H15A . 0.9800 ?
C15 H15B . 0.9800 ?
C15 H15C . 0.9800 ?
C16 C17 . 1.5006(19) ?
C16 H16A . 0.9900 ?
C16 H16B . 0.9900 ?
C18 C19B . 1.484(3) ?
C18 C19A . 1.485(3) ?
C18 H18A . 0.9900 ?
C18 H18B . 0.9900 ?
C18 H18C . 0.9900 ?
C18 H18D . 0.9900 ?
C19A H19A . 0.9800 ?
C19A H19B . 0.9800 ?
C19A H19C . 0.9800 ?
C19B H19D . 0.9800 ?
C19B H19E . 0.9800 ?
C19B H19F . 0.9800 ?
C20 H20A . 0.9800 ?
C20 H20B . 0.9800 ?
C20 H20C . 0.9800 ?

loop_
_geom_hbond_atom_site_label_D
_geom_hbond_atom_site_label_H
_geom_hbond_atom_site_label_A
_geom_hbond_site_symmetry_A
_geom_hbond_distance_DH
_geom_hbond_distance_HA
_geom_hbond_distance_DA
_geom_hbond_angle_DHA
_geom_hbond_publ_flag
C18 H18C O3 2_656 0.99 2.58 3.5142(18) 157.5 yes

loop_
_geom_torsion_atom_site_label_1
_geom_torsion_atom_site_label_2
_geom_torsion_atom_site_label_3
_geom_torsion_atom_site_label_4
_geom_torsion_site_symmetry_1
_geom_torsion_site_symmetry_4
_geom_torsion
O2 Al1 O1 C1 . . 104.5(3)
O2 Al1 O1 C1 5_666 . 178.8(3)
C20 Al1 O1 C1 . . -74.9(3)
O3 Al1 O1 C1 . . 26.0(3)
O1 Al1 O2 C16 . . -92.22(11)
O2 Al1 O2 C16 5_666 . -179.07(13)
C20 Al1 O2 C16 . . 87.23(11)
O3 Al1 O2 C16 . . -5.13(10)
O1 Al1 O2 Al1 . 5_666 86.85(6)
O2 Al1 O2 Al1 5_666 5_666 0.0000(10)
C20 Al1 O2 Al1 . 5_666 -93.69(6)
O3 Al1 O2 Al1 . 5_666 173.94(5)
Al1 O1 C1 C6 . . -108.5(3)
Al1 O1 C1 C2 . . 73.5(3)
O1 C1 C2 C3 . . -174.88(12)
C6 C1 C2 C3 . . 7.08(19)
O1 C1 C2 C7 . . 3.87(19)
C6 C1 C2 C7 . . -174.16(12)
C1 C2 C3 C4 . . -1.2(2)
C7 C2 C3 C4 . . 179.97(13)
C2 C3 C4 C5 . . -3.7(2)
C2 C3 C4 C11 . . 177.79(15)
C3 C4 C5 C6 . . 2.8(2)
C11 C4 C5 C6 . . -178.65(15)
C4 C5 C6 C1 . . 2.9(2)
C4 C5 C6 C12 . . -173.54(13)
O1 C1 C6 C5 . . 174.04(12)
C2 C1 C6 C5 . . -7.89(19)
O1 C1 C6 C12 . . -9.60(19)
C2 C1 C6 C12 . . 168.47(12)
C3 C2 C7 C9 . . 106.90(14)
C1 C2 C7 C9 . . -71.84(15)
C3 C2 C7 C10 . . -128.14(13)
C1 C2 C7 C10 . . 53.12(17)
C3 C2 C7 C8 . . -10.43(18)
C1 C2 C7 C8 . . 170.83(12)
C5 C6 C12 C13 . . 119.36(14)
C1 C6 C12 C13 . . -56.96(16)
C5 C6 C12 C15 . . 2.29(17)
C1 C6 C12 C15 . . -174.04(12)
C5 C6 C12 C14 . . -116.99(14)
C1 C6 C12 C14 . . 66.68(16)
Al1 O2 C16 C17 . . 3.17(15)
Al1 O2 C16 C17 5_666 . -175.68(8)
Al1 O3 C17 O4 . . 173.47(11)
Al1 O3 C17 C16 . . -6.85(16)
C18 O4 C17 O3 . . 0.9(2)
C18 O4 C17 C16 . . -178.76(12)
O2 C16 C17 O3 . . 3.07(18)
O2 C16 C17 O4 . . -177.21(11)
C17 O4 C18 C19B . . 111.2(4)
C17 O4 C18 C19A . . 134.1(4)

_cod_database_fobs_code 2021104
